data_7003643
loop_
_publ_author_name
'Zhang, Jian-Yong'
'Ma, Yu'
'Cheng, Ai-Ling'
'Yue, Qi'
'Sun, Qian'
'Gao, En-Qing'

_publ_section_title
;
 A manganese(ii) coordination polymer with mixed
 pyrimidine-2-carboxylate and oxalate bridges: synthesis, structure,
 and magnetism
;
_journal_issue 15
_journal_name_full 'Dalton Transactions'
_journal_page_first 2061
_journal_page_last 2066
_journal_paper_doi 10.1039/b717837a
_journal_year 2008
_chemical_formula_sum 'C12 H10 Mn2 N4 O10'
_chemical_formula_weight 480.12
_chemical_name_systematic
;
?
;
_space_group_IT_number 14
_symmetry_cell_setting monoclinic
_symmetry_space_group_name_Hall '-P 2yn'
_symmetry_space_group_name_H-M 'P 1 21/n 1'
_atom_sites_solution_hydrogens geom
_atom_sites_solution_primary direct
_atom_sites_solution_secondary difmap
_audit_creation_method SHELXL-97
_cell_angle_alpha 90.00
_cell_angle_beta 103.131(6)
_cell_angle_gamma 90.00
_cell_formula_units_Z 2
_cell_length_a 7.595(4)
_cell_length_b 11.207(5)
_cell_length_c 9.837(5)
_cell_measurement_reflns_used 756
_cell_measurement_temperature 293(2)
_cell_measurement_theta_max 26.371
_cell_measurement_theta_min 2.797
_cell_volume 815.4(7)
_computing_cell_refinement 'Bruker SMART'
_computing_data_collection 'Bruker SMART'
_computing_data_reduction 'Bruker SHELXTL'
_computing_molecular_graphics 'Bruker SHELXTL'
_computing_publication_material 'Bruker SHELXTL'
_computing_structure_refinement 'Bruker SHELXTL'
_computing_structure_solution 'Bruker SHELXTL'
_diffrn_ambient_temperature 293(2)
_diffrn_measured_fraction_theta_full 0.980
_diffrn_measured_fraction_theta_max 0.980
_diffrn_measurement_device_type 'CCD area detector'
_diffrn_measurement_method 'phi and omega scans'
_diffrn_radiation_monochromator graphite
_diffrn_radiation_source 'fine-focus sealed tube'
_diffrn_radiation_type MoK\a
_diffrn_radiation_wavelength 0.71073
_diffrn_reflns_av_R_equivalents 0.0256
_diffrn_reflns_av_sigmaI/netI 0.0276
_diffrn_reflns_limit_h_max 9
_diffrn_reflns_limit_h_min -9
_diffrn_reflns_limit_k_max 13
_diffrn_reflns_limit_k_min -12
_diffrn_reflns_limit_l_max 12
_diffrn_reflns_limit_l_min -9
_diffrn_reflns_number 3574
_diffrn_reflns_theta_full 25.99
_diffrn_reflns_theta_max 25.99
_diffrn_reflns_theta_min 2.80
_exptl_absorpt_coefficient_mu 1.616
_exptl_absorpt_correction_T_max 0.8551
_exptl_absorpt_correction_T_min 0.7936
_exptl_absorpt_correction_type multi-scan
_exptl_absorpt_process_details 'SADABS (Bruker, 1999)'
_exptl_crystal_colour 'pale yellow'
_exptl_crystal_density_diffrn 1.955
_exptl_crystal_density_method 'not measured'
_exptl_crystal_description rod
_exptl_crystal_F_000 480
_exptl_crystal_size_max 0.15
_exptl_crystal_size_mid 0.15
_exptl_crystal_size_min 0.10
_refine_diff_density_max 0.459
_refine_diff_density_min -0.287
_refine_diff_density_rms 0.064
_refine_ls_extinction_method SHELXL
_refine_ls_goodness_of_fit_ref 1.062
_refine_ls_hydrogen_treatment mixed
_refine_ls_matrix_type full
_refine_ls_number_parameters 135
_refine_ls_number_reflns 1574
_refine_ls_number_restraints 3
_refine_ls_restrained_S_all 1.064
_refine_ls_R_factor_all 0.0355
_refine_ls_R_factor_gt 0.0294
_refine_ls_shift/su_max 0.002
_refine_ls_shift/su_mean 0.000
_refine_ls_structure_factor_coef Fsqd
_refine_ls_weighting_details 'calc w=1/[\s^2^(Fo^2^)+(0.0443P)^2^+0.0000P] where P=(Fo^2^+2Fc^2^)/3'
_refine_ls_weighting_scheme calc
_refine_ls_wR_factor_gt 0.0745
_refine_ls_wR_factor_ref 0.0765
_reflns_number_gt 1364
_reflns_number_total 1574
_reflns_threshold_expression >2sigma(I)
_cod_data_source_file b717837a.txt
_cod_data_source_block 1
_cod_original_cell_volume 815.5(7)
_cod_original_sg_symbol_H-M P2(1)/n
_cod_database_code 7003643

loop_
_symmetry_equiv_pos_as_xyz
'x, y, z'
'-x+1/2, y+1/2, -z+1/2'
'-x, -y, -z'
'x-1/2, -y-1/2, z-1/2'

loop_
_atom_site_label
_atom_site_type_symbol
_atom_site_fract_x
_atom_site_fract_y
_atom_site_fract_z
_atom_site_U_iso_or_equiv
_atom_site_adp_type
_atom_site_occupancy
_atom_site_symmetry_multiplicity
_atom_site_calc_flag
_atom_site_refinement_flags
_atom_site_disorder_assembly
_atom_site_disorder_group
Mn1 Mn 0.22410(5) 0.67155(3) 0.51193(4) 0.02833(15) Uani 1 1 d . . .
C1 C 0.4355(3) 0.83926(18) 0.7249(2) 0.0277(5) Uani 1 1 d . . .
C2 C 0.3412(3) 0.92485(18) 0.6110(2) 0.0254(5) Uani 1 1 d . . .
C3 C 0.1579(3) 0.9494(2) 0.3951(3) 0.0341(5) Uani 1 1 d . . .
H3A H 0.0883 0.9177 0.3129 0.041 Uiso 1 1 calc R . .
C4 C 0.1756(3) 1.0714(2) 0.4086(3) 0.0347(6) Uani 1 1 d . . .
H4A H 0.1190 1.1226 0.3376 0.042 Uiso 1 1 calc R . .
C5 C 0.2806(3) 1.1141(2) 0.5313(3) 0.0347(5) Uani 1 1 d . . .
H5A H 0.2927 1.1961 0.5442 0.042 Uiso 1 1 calc R . .
C6 C 0.5493(3) 0.54745(18) 0.4645(2) 0.0278(5) Uani 1 1 d . . .
N1 N 0.2383(2) 0.87494(17) 0.49740(18) 0.0271(4) Uani 1 1 d . . .
N2 N 0.3663(3) 1.04121(16) 0.6334(2) 0.0310(4) Uani 1 1 d . . .
O1 O 0.5561(2) 0.88170(15) 0.81923(17) 0.0363(4) Uani 1 1 d . . .
O2 O 0.3846(2) 0.73328(14) 0.71195(18) 0.0407(4) Uani 1 1 d . . .
O3 O 0.4740(2) 0.64652(13) 0.43859(19) 0.0368(4) Uani 1 1 d . . .
O4 O 0.6967(2) 0.51688(14) 0.43823(18) 0.0345(4) Uani 1 1 d . . .
O5 O -0.0082(2) 0.64828(15) 0.6034(2) 0.0351(4) Uani 1 1 d D . .
HW1 H -0.081(3) 0.611(2) 0.546(2) 0.051(9) Uiso 1 1 d D . .
HW2 H 0.020(4) 0.626(3) 0.6829(19) 0.081(12) Uiso 1 1 d D . .

loop_
_atom_site_aniso_label
_atom_site_aniso_U_11
_atom_site_aniso_U_22
_atom_site_aniso_U_33
_atom_site_aniso_U_23
_atom_site_aniso_U_13
_atom_site_aniso_U_12
Mn1 0.0274(2) 0.0200(2) 0.0324(2) -0.00013(13) -0.00418(15) 0.00094(13)
C1 0.0268(11) 0.0273(12) 0.0264(12) 0.0002(9) 0.0008(9) 0.0018(9)
C2 0.0226(10) 0.0258(11) 0.0258(11) 0.0005(9) 0.0015(9) -0.0004(8)
C3 0.0371(12) 0.0308(12) 0.0299(12) 0.0019(10) -0.0021(10) 0.0009(10)
C4 0.0385(13) 0.0295(12) 0.0329(13) 0.0068(10) 0.0018(11) 0.0008(10)
C5 0.0409(13) 0.0229(11) 0.0391(13) 0.0010(10) 0.0062(11) -0.0022(10)
C6 0.0250(11) 0.0223(10) 0.0309(12) -0.0003(9) -0.0048(9) -0.0013(9)
N1 0.0299(10) 0.0217(9) 0.0265(10) 0.0006(7) -0.0003(8) -0.0001(7)
N2 0.0357(10) 0.0238(9) 0.0306(11) -0.0016(8) 0.0013(9) -0.0032(8)
O1 0.0352(9) 0.0345(9) 0.0317(9) -0.0003(7) -0.0083(7) -0.0023(7)
O2 0.0483(10) 0.0246(9) 0.0388(10) 0.0053(7) -0.0119(8) -0.0025(7)
O3 0.0343(9) 0.0223(8) 0.0526(11) 0.0084(7) 0.0075(8) 0.0029(7)
O4 0.0280(8) 0.0265(8) 0.0481(10) 0.0059(7) 0.0062(7) 0.0019(7)
O5 0.0349(10) 0.0323(9) 0.0345(10) 0.0043(8) 0.0004(8) -0.0008(7)

loop_
_atom_type_symbol
_atom_type_description
_atom_type_scat_dispersion_real
_atom_type_scat_dispersion_imag
_atom_type_scat_source
C C 0.0033 0.0016 'International Tables Vol C Tables 4.2.6.8 and 6.1.1.4'
H H 0.0000 0.0000 'International Tables Vol C Tables 4.2.6.8 and 6.1.1.4'
N N 0.0061 0.0033 'International Tables Vol C Tables 4.2.6.8 and 6.1.1.4'
O O 0.0106 0.0060 'International Tables Vol C Tables 4.2.6.8 and 6.1.1.4'
Mn Mn 0.3368 0.7283 'International Tables Vol C Tables 4.2.6.8 and 6.1.1.4'

loop_
_geom_angle_atom_site_label_1
_geom_angle_atom_site_label_2
_geom_angle_atom_site_label_3
_geom_angle
_geom_angle_site_symmetry_1
_geom_angle_site_symmetry_3
_geom_angle_publ_flag
O1 Mn1 O5 87.49(8) 4_575 . ?
O1 Mn1 O2 176.68(7) 4_575 . ?
O5 Mn1 O2 90.24(8) . . ?
O1 Mn1 O3 93.43(7) 4_575 . ?
O5 Mn1 O3 164.85(6) . . ?
O2 Mn1 O3 89.39(8) . . ?
O1 Mn1 O4 90.44(7) 4_575 3_666 ?
O5 Mn1 O4 89.95(6) . 3_666 ?
O2 Mn1 O4 91.99(6) . 3_666 ?
O3 Mn1 O4 74.93(6) . 3_666 ?
O1 Mn1 N1 104.62(6) 4_575 . ?
O5 Mn1 N1 101.53(6) . . ?
O2 Mn1 N1 73.46(6) . . ?
O3 Mn1 N1 92.88(6) . . ?
O4 Mn1 N1 161.31(6) 3_666 . ?
O1 C1 O2 126.9(2) . . ?
O1 C1 C2 116.87(19) . . ?
O2 C1 C2 116.18(19) . . ?
N2 C2 N1 125.8(2) . . ?
N2 C2 C1 118.03(19) . . ?
N1 C2 C1 116.14(18) . . ?
N1 C3 C4 121.8(2) . . ?
N1 C3 H3A 119.1 . . ?
C4 C3 H3A 119.1 . . ?
C5 C4 C3 117.1(2) . . ?
C5 C4 H4A 121.5 . . ?
C3 C4 H4A 121.5 . . ?
N2 C5 C4 122.1(2) . . ?
N2 C5 H5A 118.9 . . ?
C4 C5 H5A 118.9 . . ?
O3 C6 O4 126.2(2) . . ?
O3 C6 C6 117.1(2) . 3_666 ?
O4 C6 C6 116.7(2) . 3_666 ?
C2 N1 C3 116.6(2) . . ?
C2 N1 Mn1 113.12(14) . . ?
C3 N1 Mn1 130.23(15) . . ?
C2 N2 C5 116.5(2) . . ?
C1 O1 Mn1 138.94(15) . 4_676 ?
C1 O2 Mn1 119.47(14) . . ?
C6 O3 Mn1 115.89(15) . . ?
C6 O4 Mn1 115.13(14) . 3_666 ?
Mn1 O5 HW1 105(2) . . ?
Mn1 O5 HW2 112(3) . . ?
HW1 O5 HW2 121(3) . . ?

loop_
_geom_bond_atom_site_label_1
_geom_bond_atom_site_label_2
_geom_bond_distance
_geom_bond_site_symmetry_2
_geom_bond_publ_flag
Mn1 O1 2.1163(17) 4_575 ?
Mn1 O5 2.171(2) . ?
Mn1 O2 2.1786(18) . ?
Mn1 O3 2.1960(19) . ?
Mn1 O4 2.2199(18) 3_666 ?
Mn1 N1 2.288(2) . ?
C1 O1 1.241(3) . ?
C1 O2 1.247(3) . ?
C1 C2 1.524(3) . ?
C2 N2 1.329(3) . ?
C2 N1 1.333(3) . ?
C3 N1 1.343(3) . ?
C3 C4 1.377(3) . ?
C3 H3A 0.9300 . ?
C4 C5 1.373(3) . ?
C4 H4A 0.9300 . ?
C5 N2 1.342(3) . ?
C5 H5A 0.9300 . ?
C6 O3 1.248(3) . ?
C6 O4 1.253(3) . ?
C6 C6 1.555(4) 3_666 ?
O1 Mn1 2.1163(17) 4_676 ?
O4 Mn1 2.2199(18) 3_666 ?
O5 HW1 0.811(16) . ?
O5 HW2 0.801(17) . ?

loop_
_geom_hbond_atom_site_label_D
_geom_hbond_atom_site_label_H
_geom_hbond_atom_site_label_A
_geom_hbond_distance_DH
_geom_hbond_distance_HA
_geom_hbond_distance_DA
_geom_hbond_angle_DHA
_geom_hbond_site_symmetry_A
O5 HW2 N2 0.801(17) 2.052(19) 2.834(3) 165(4) 2_546
O5 HW1 O4 0.811(16) 2.068(19) 2.860(3) 165(3) 1_455

loop_
_geom_torsion_atom_site_label_1
_geom_torsion_atom_site_label_2
_geom_torsion_atom_site_label_3
_geom_torsion_atom_site_label_4
_geom_torsion
_geom_torsion_site_symmetry_1
_geom_torsion_site_symmetry_2
_geom_torsion_site_symmetry_3
_geom_torsion_site_symmetry_4
_geom_torsion_publ_flag
O1 C1 C2 N2 -13.4(3) . . . . ?
O2 C1 C2 N2 167.7(2) . . . . ?
O1 C1 C2 N1 167.4(2) . . . . ?
O2 C1 C2 N1 -11.6(3) . . . . ?
N1 C3 C4 C5 0.4(4) . . . . ?
C3 C4 C5 N2 1.5(4) . . . . ?
N2 C2 N1 C3 2.2(3) . . . . ?
C1 C2 N1 C3 -178.54(19) . . . . ?
N2 C2 N1 Mn1 -176.63(18) . . . . ?
C1 C2 N1 Mn1 2.6(2) . . . . ?
C4 C3 N1 C2 -2.1(3) . . . . ?
C4 C3 N1 Mn1 176.52(17) . . . . ?
O1 Mn1 N1 C2 -179.54(15) 4_575 . . . ?
O5 Mn1 N1 C2 90.06(16) . . . . ?
O2 Mn1 N1 C2 3.27(15) . . . . ?
O3 Mn1 N1 C2 -85.23(16) . . . . ?
O4 Mn1 N1 C2 -36.8(3) 3_666 . . . ?
O1 Mn1 N1 C3 1.8(2) 4_575 . . . ?
O5 Mn1 N1 C3 -88.6(2) . . . . ?
O2 Mn1 N1 C3 -175.4(2) . . . . ?
O3 Mn1 N1 C3 96.1(2) . . . . ?
O4 Mn1 N1 C3 144.5(2) 3_666 . . . ?
N1 C2 N2 C5 -0.5(3) . . . . ?
C1 C2 N2 C5 -179.7(2) . . . . ?
C4 C5 N2 C2 -1.4(4) . . . . ?
O2 C1 O1 Mn1 -7.8(4) . . . 4_676 ?
C2 C1 O1 Mn1 173.32(16) . . . 4_676 ?
O1 C1 O2 Mn1 -163.67(19) . . . . ?
C2 C1 O2 Mn1 15.2(3) . . . . ?
O1 Mn1 O2 C1 -65.5(12) 4_575 . . . ?
O5 Mn1 O2 C1 -112.45(18) . . . . ?
O3 Mn1 O2 C1 82.70(18) . . . . ?
O4 Mn1 O2 C1 157.59(18) 3_666 . . . ?
N1 Mn1 O2 C1 -10.48(17) . . . . ?
O4 C6 O3 Mn1 -176.27(18) . . . . ?
C6 C6 O3 Mn1 4.0(3) 3_666 . . . ?
O1 Mn1 O3 C6 -93.89(16) 4_575 . . . ?
O5 Mn1 O3 C6 -0.8(3) . . . . ?
O2 Mn1 O3 C6 87.85(16) . . . . ?
O4 Mn1 O3 C6 -4.37(15) 3_666 . . . ?
N1 Mn1 O3 C6 161.26(15) . . . . ?
O3 C6 O4 Mn1 -176.12(17) . . . 3_666 ?
C6 C6 O4 Mn1 3.6(3) 3_666 . . 3_666 ?
